data_2210610
loop_
_publ_author_name
'Deng, Zhao-Peng'
'Gao, Shan'
'Ng, Seik Weng'

_publ_section_title Diaquabis(4-formylbenzoato-\k<i>O</i>)bis(1<i>H</i>-imidazole-\k<i>N</i>^3^)nickel(II)
_journal_coeditor_code GD2008
_journal_issue 10
_journal_name_full 'Acta Crystallographica Section E'
_journal_page_first m2422
_journal_page_last m2423
_journal_paper_doi 10.1107/S1600536806034738
_journal_volume 62
_journal_year 2006
_chemical_formula_iupac '[Ni (C8 H5 O3)2 (C3 H4 N2)2 (H2 O)2]'
_chemical_formula_moiety 'C22 H22 N4 Ni O8'
_chemical_formula_sum 'C22 H22 N4 Ni O8'
_chemical_formula_weight 529.15
_chemical_name_systematic
;
Diaquabis(4-formylbenzoato-\kO)bis(1H-imidazole-\kN^3^)nickel(II)
;
_space_group_IT_number 2
_symmetry_cell_setting triclinic
_symmetry_space_group_name_Hall '-P 1'
_symmetry_space_group_name_H-M 'P -1'
_atom_sites_solution_hydrogens geom
_atom_sites_solution_primary direct
_atom_sites_solution_secondary difmap
_audit_creation_method SHELXL-97
_cell_angle_alpha 73.9950(10)
_cell_angle_beta 86.1140(10)
_cell_angle_gamma 87.0380(10)
_cell_formula_units_Z 1
_cell_length_a 5.6143(2)
_cell_length_b 8.0757(4)
_cell_length_c 12.8208(5)
_cell_measurement_reflns_used 5152
_cell_measurement_temperature 295(2)
_cell_measurement_theta_max 27.5
_cell_measurement_theta_min 3.3
_cell_volume 557.14(4)
_computing_cell_refinement RAPID-AUTO
_computing_data_collection 'RAPID-AUTO (Rigaku Corporation, 1998)'
_computing_data_reduction 'CrystalStructure (Rigaku/MSC, 2002)'
_computing_molecular_graphics 'X-SEED (Barbour, 2001)'
_computing_publication_material SHELXL97
_computing_structure_refinement 'SHELXL97 (Sheldrick, 1997)'
_computing_structure_solution 'SHELXS97 (Sheldrick, 1997)'
_diffrn_ambient_temperature 295(2)
_diffrn_measured_fraction_theta_full 0.99
_diffrn_measured_fraction_theta_max 0.99
_diffrn_measurement_device_type 'Rigaku R-AXIS RAPID IP'
_diffrn_measurement_method \w
_diffrn_radiation_monochromator graphite
_diffrn_radiation_source 'fine-focus sealed tube'
_diffrn_radiation_type MoK\a
_diffrn_radiation_wavelength 0.71073
_diffrn_reflns_av_R_equivalents 0.0175
_diffrn_reflns_av_sigmaI/netI 0.0233
_diffrn_reflns_limit_h_max 6
_diffrn_reflns_limit_h_min -7
_diffrn_reflns_limit_k_max 10
_diffrn_reflns_limit_k_min -10
_diffrn_reflns_limit_l_max 16
_diffrn_reflns_limit_l_min -15
_diffrn_reflns_number 5506
_diffrn_reflns_theta_full 27.5
_diffrn_reflns_theta_max 27.46
_diffrn_reflns_theta_min 3.31
_diffrn_standards_decay_% 0
_diffrn_standards_interval_count 0
_diffrn_standards_interval_time 0
_diffrn_standards_number 0
_exptl_absorpt_coefficient_mu 0.929
_exptl_absorpt_correction_T_max 0.851
_exptl_absorpt_correction_T_min 0.729
_exptl_absorpt_correction_type multi-scan
_exptl_absorpt_process_details '(ABSCOR; Higashi, 1995)'
_exptl_crystal_colour Green
_exptl_crystal_density_diffrn 1.577
_exptl_crystal_density_method 'not measured'
_exptl_crystal_description Prism
_exptl_crystal_F_000 274
_exptl_crystal_size_max 0.35
_exptl_crystal_size_mid 0.26
_exptl_crystal_size_min 0.18
_refine_diff_density_max 0.49
_refine_diff_density_min -0.40
_refine_ls_extinction_method none
_refine_ls_goodness_of_fit_ref 1.21
_refine_ls_hydrogen_treatment mixed
_refine_ls_matrix_type full
_refine_ls_number_parameters 182
_refine_ls_number_reflns 2542
_refine_ls_number_restraints 3
_refine_ls_restrained_S_all 1.21
_refine_ls_R_factor_all 0.035
_refine_ls_R_factor_gt 0.031
_refine_ls_shift/su_max 0.001
_refine_ls_shift/su_mean 0.000
_refine_ls_structure_factor_coef Fsqd
_refine_ls_weighting_details 'calc w=1/[\s^2^(Fo^2^)+(0.0555P)^2^+0.0472P] where P=(Fo^2^+2Fc^2^)/3'
_refine_ls_weighting_scheme calc
_refine_ls_wR_factor_gt 0.089
_refine_ls_wR_factor_ref 0.093
_reflns_number_gt 2334
_reflns_number_total 2542
_reflns_threshold_expression I>2\s(I)
_cod_data_source_file gd2008.cif
_cod_data_source_block I
_cod_database_code 2210610
_cod_database_fobs_code 2210610

loop_
_symmetry_equiv_pos_as_xyz
'x, y, z'
'-x, -y, -z'

loop_
_atom_site_type_symbol
_atom_site_label
_atom_site_fract_x
_atom_site_fract_y
_atom_site_fract_z
_atom_site_U_iso_or_equiv
_atom_site_adp_type
_atom_site_calc_flag
_atom_site_refinement_flags
_atom_site_occupancy
_atom_site_disorder_assembly
_atom_site_disorder_group
Ni Ni1 0.5000 0.5000 0.5000 0.02276(12) Uani d S 1 . .
O O1 0.7241(2) 0.47323(17) 0.63116(10) 0.0286(3) Uani d . 1 . .
O O2 0.4758(3) 0.5793(2) 0.74249(12) 0.0416(4) Uani d . 1 . .
O O3 1.1685(6) 0.1604(5) 1.1813(2) 0.0767(12) Uani d P 0.689(6) A 1
O O3A 1.3700(12) 0.0707(10) 1.0979(6) 0.081(3) Uani d P 0.311(6) A 2
O O1W 0.7955(2) 0.41274(17) 0.41889(11) 0.0292(3) Uani d D 1 . .
H H1A 0.913(3) 0.477(3) 0.407(2) 0.043(7) Uiso d D 1 . .
H H1B 0.726(5) 0.414(4) 0.3626(16) 0.068(9) Uiso d D 1 . .
N N1 0.5860(3) 0.75496(19) 0.43176(12) 0.0281(3) Uani d . 1 . .
N N2 0.5611(4) 1.0269(2) 0.33869(16) 0.0441(4) Uani d D 1 . .
H H2N 0.499(5) 1.122(2) 0.302(2) 0.076(10) Uiso d D 1 . .
C C1 0.6538(3) 0.4907(2) 0.72391(14) 0.0271(4) Uani d . 1 . .
C C2 0.7970(3) 0.3938(2) 0.81926(14) 0.0287(4) Uani d . 1 . .
C C3 0.7213(4) 0.4041(4) 0.92230(17) 0.0503(6) Uani d . 1 . .
H H3 0.5826 0.4679 0.9314 0.060 Uiso calc R 1 . .
C C4 0.8473(5) 0.3214(4) 1.01192(18) 0.0569(7) Uani d . 1 . .
H H4 0.7941 0.3300 1.0806 0.068 Uiso calc R 1 . .
C C5 1.0528(4) 0.2260(3) 0.99891(18) 0.0432(5) Uani d . 1 A .
C C6 1.1278(4) 0.2120(3) 0.89689(18) 0.0424(5) Uani d . 1 . .
H H6 1.2654 0.1468 0.8883 0.051 Uiso calc R 1 . .
C C7 1.0001(4) 0.2940(3) 0.80716(16) 0.0358(4) Uani d . 1 . .
H H7 1.0504 0.2821 0.7389 0.043 Uiso calc R 1 . .
C C8 1.1956(5) 0.1417(4) 1.0935(2) 0.0624(7) Uani d . 1 . .
H H8 1.3192 0.0662 1.0822 0.075 Uiso calc PR 0.689(6) A 1
H H8A 1.1272 0.1497 1.1601 0.075 Uiso calc PR 0.311(6) A 2
C C9 0.4578(4) 0.8743(3) 0.36526(19) 0.0431(5) Uani d . 1 . .
H H9 0.3133 0.8549 0.3399 0.052 Uiso calc R 1 . .
C C10 0.7678(4) 1.0050(3) 0.3904(2) 0.0474(5) Uani d . 1 . .
H H10 0.8777 1.0886 0.3877 0.057 Uiso calc R 1 . .
C C11 0.7816(4) 0.8377(3) 0.44631(19) 0.0440(5) Uani d . 1 . .
H H11 0.9069 0.7858 0.4889 0.053 Uiso calc R 1 . .

loop_
_atom_site_aniso_label
_atom_site_aniso_U_11
_atom_site_aniso_U_22
_atom_site_aniso_U_33
_atom_site_aniso_U_12
_atom_site_aniso_U_13
_atom_site_aniso_U_23
Ni1 0.02146(17) 0.02352(18) 0.02087(17) 0.00209(11) -0.00443(11) -0.00177(12)
O1 0.0264(6) 0.0347(7) 0.0229(6) 0.0018(5) -0.0053(5) -0.0043(5)
O2 0.0373(7) 0.0551(9) 0.0344(7) 0.0192(7) -0.0113(6) -0.0171(7)
O3 0.087(2) 0.088(2) 0.0468(18) 0.0023(18) -0.0384(16) 0.0034(15)
O3A 0.059(4) 0.086(5) 0.078(5) 0.008(3) -0.041(4) 0.020(4)
O1W 0.0242(6) 0.0330(7) 0.0288(7) 0.0021(5) -0.0045(5) -0.0054(5)
N1 0.0284(7) 0.0260(8) 0.0268(7) 0.0016(6) -0.0033(6) -0.0023(6)
N2 0.0522(11) 0.0269(9) 0.0459(10) 0.0041(8) -0.0117(9) 0.0035(8)
C1 0.0272(8) 0.0280(9) 0.0256(8) -0.0003(7) -0.0069(7) -0.0050(7)
C2 0.0284(8) 0.0321(9) 0.0239(8) 0.0005(7) -0.0054(7) -0.0039(7)
C3 0.0473(12) 0.0731(17) 0.0300(10) 0.0235(12) -0.0104(10) -0.0159(11)
C4 0.0611(15) 0.0812(19) 0.0260(10) 0.0185(14) -0.0119(10) -0.0123(11)
C5 0.0446(11) 0.0433(12) 0.0356(11) -0.0016(9) -0.0171(9) 0.0030(9)
C6 0.0355(10) 0.0398(11) 0.0445(12) 0.0096(9) -0.0099(9) 0.0005(9)
C7 0.0355(10) 0.0376(11) 0.0295(9) 0.0068(8) -0.0028(8) -0.0025(8)
C8 0.0632(17) 0.0630(17) 0.0496(16) -0.0012(13) -0.0283(13) 0.0094(13)
C9 0.0377(10) 0.0346(11) 0.0502(12) 0.0008(8) -0.0174(10) 0.0028(9)
C10 0.0513(12) 0.0313(11) 0.0585(14) -0.0091(9) -0.0157(11) -0.0058(10)
C11 0.0434(11) 0.0340(11) 0.0530(13) -0.0018(9) -0.0233(10) -0.0043(10)

loop_
_atom_type_symbol
_atom_type_description
_atom_type_scat_dispersion_real
_atom_type_scat_dispersion_imag
_atom_type_scat_source
C C 0.0033 0.0016 'International Tables Vol C Tables 4.2.6.8 and 6.1.1.4'
H H 0.0000 0.0000 'International Tables Vol C Tables 4.2.6.8 and 6.1.1.4'
N N 0.0061 0.0033 'International Tables Vol C Tables 4.2.6.8 and 6.1.1.4'
O O 0.0106 0.0060 'International Tables Vol C Tables 4.2.6.8 and 6.1.1.4'
Ni Ni 0.3393 1.1124 'International Tables Vol C Tables 4.2.6.8 and 6.1.1.4'

loop_
_geom_angle_atom_site_label_1
_geom_angle_atom_site_label_2
_geom_angle_atom_site_label_3
_geom_angle_site_symmetry_1
_geom_angle_site_symmetry_3
_geom_angle
_geom_angle_publ_flag
N1 Ni1 O1 . . 92.51(5) yes
N1 Ni1 O1 . 2_666 87.49(5) yes
N1 Ni1 O1W . . 91.77(6) yes
N1 Ni1 O1W . 2_666 88.23(6) yes
O1 Ni1 O1W . . 86.61(5) ?
O1 Ni1 O1W . 2_666 93.39(5) ?
N1 Ni1 N1 . 2_666 180.0 ?
N1 Ni1 O1 2_666 2_666 92.51(5) ?
N1 Ni1 O1 2_666 . 87.49(5) ?
O1 Ni1 O1 2_666 . 180.0000(10) ?
N1 Ni1 O1W 2_666 . 88.23(6) ?
O1 Ni1 O1W 2_666 . 93.39(5) ?
N1 Ni1 O1W 2_666 2_666 91.77(6) ?
O1 Ni1 O1W 2_666 2_666 86.61(5) ?
O1W Ni1 O1W . 2_666 180.0000(10) ?
C1 O1 Ni1 . . 124.71(11) ?
Ni1 O1W H1A . . 114.6(18) ?
Ni1 O1W H1B . . 96(2) ?
H1A O1W H1B . . 113(3) ?
C9 N1 C11 . . 104.70(17) ?
C9 N1 Ni1 . . 126.68(14) ?
C11 N1 Ni1 . . 128.61(13) ?
C9 N2 C10 . . 107.33(18) ?
C9 N2 H2N . . 125(2) ?
C10 N2 H2N . . 127(2) ?
O2 C1 O1 . . 125.23(16) ?
O2 C1 C2 . . 117.84(16) ?
O1 C1 C2 . . 116.92(15) ?
C3 C2 C7 . . 118.81(17) ?
C3 C2 C1 . . 118.77(17) ?
C7 C2 C1 . . 122.42(17) ?
C4 C3 C2 . . 121.3(2) ?
C4 C3 H3 . . 119.3 ?
C2 C3 H3 . . 119.3 ?
C3 C4 C5 . . 119.5(2) ?
C3 C4 H4 . . 120.2 ?
C5 C4 H4 . . 120.2 ?
C6 C5 C4 . . 119.71(18) ?
C6 C5 C8 . . 119.9(2) ?
C4 C5 C8 . . 120.4(2) ?
C5 C6 C7 . . 120.66(19) ?
C5 C6 H6 . . 119.7 ?
C7 C6 H6 . . 119.7 ?
C6 C7 C2 . . 119.91(19) ?
C6 C7 H7 . . 120.0 ?
C2 C7 H7 . . 120.0 ?
O3A C8 C5 . . 130.6(5) ?
O3 C8 C5 . . 126.6(3) ?
O3 C8 H8 . . 116.7 ?
C5 C8 H8 . . 116.7 ?
O3A C8 H8A . . 114.7 ?
C5 C8 H8A . . 114.7 ?
N1 C9 N2 . . 111.56(18) ?
N1 C9 H9 . . 124.2 ?
N2 C9 H9 . . 124.2 ?
C11 C10 N2 . . 105.94(19) ?
C11 C10 H10 . . 127.0 ?
N2 C10 H10 . . 127.0 ?
C10 C11 N1 . . 110.47(18) ?
C10 C11 H11 . . 124.8 ?
N1 C11 H11 . . 124.8 ?

loop_
_geom_bond_atom_site_label_1
_geom_bond_atom_site_label_2
_geom_bond_site_symmetry_2
_geom_bond_distance
_geom_bond_publ_flag
Ni1 N1 . 2.071(2) yes
Ni1 N1 2_666 2.071(2) ?
Ni1 O1 2_666 2.1250(10) ?
Ni1 O1 . 2.1250(10) yes
Ni1 O1W . 2.0930(10) yes
Ni1 O1W 2_666 2.0930(10) ?
O1 C1 . 1.270(2) ?
O2 C1 . 1.247(2) ?
O3 C8 . 1.175(4) ?
O3A C8 . 1.105(7) ?
O1W H1A . 0.840(10) ?
O1W H1B . 0.840(10) ?
N1 C9 . 1.316(2) ?
N1 C11 . 1.364(3) ?
N2 C9 . 1.337(3) ?
N2 C10 . 1.355(3) ?
N2 H2N . 0.853(10) ?
C1 C2 . 1.515(2) ?
C2 C3 . 1.383(3) ?
C2 C7 . 1.387(3) ?
C3 C4 . 1.380(3) ?
C3 H3 . 0.9300 ?
C4 C5 . 1.380(3) ?
C4 H4 . 0.9300 ?
C5 C6 . 1.380(3) ?
C5 C8 . 1.483(3) ?
C6 C7 . 1.385(3) ?
C6 H6 . 0.9300 ?
C7 H7 . 0.9300 ?
C8 H8 . 0.9300 ?
C8 H8A . 0.9300 ?
C9 H9 . 0.9300 ?
C10 C11 . 1.345(3) ?
C10 H10 . 0.9300 ?
C11 H11 . 0.9300 ?

loop_
_geom_hbond_atom_site_label_D
_geom_hbond_atom_site_label_H
_geom_hbond_atom_site_label_A
_geom_hbond_site_symmetry_A
_geom_hbond_distance_DH
_geom_hbond_distance_HA
_geom_hbond_distance_DA
_geom_hbond_angle_DHA
_geom_hbond_publ_flag
O1W H1A O1 2_766 0.840(10) 2.100(10) 2.868(2) 153(2) yes
O1W H1B O2 2_666 0.840(10) 1.810(10) 2.636(2) 169(3) yes
N2 H2N O2 2_676 0.850(10) 2.33(2) 3.061(2) 144(3) yes
N2 H2N O3 1_464 0.850(10) 2.45(3) 3.041(3) 127(3) yes

loop_
_geom_torsion_atom_site_label_1
_geom_torsion_atom_site_label_2
_geom_torsion_atom_site_label_3
_geom_torsion_atom_site_label_4
_geom_torsion_site_symmetry_1
_geom_torsion
N1 Ni1 O1 C1 . 95.58(15)
N1 Ni1 O1 C1 2_666 -84.42(15)
O1W Ni1 O1 C1 . -172.80(15)
O1W Ni1 O1 C1 2_666 7.20(15)
O1 Ni1 N1 C9 2_666 23.13(18)
O1 Ni1 N1 C9 . -156.87(18)
O1W Ni1 N1 C9 . 116.44(18)
O1W Ni1 N1 C9 2_666 -63.56(18)
O1 Ni1 N1 C11 2_666 -158.23(19)
O1 Ni1 N1 C11 . 21.77(19)
O1W Ni1 N1 C11 . -64.92(19)
O1W Ni1 N1 C11 2_666 115.08(19)
Ni1 O1 C1 O2 . -25.9(3)
Ni1 O1 C1 C2 . 153.26(12)
O2 C1 C2 C3 . 1.6(3)
O1 C1 C2 C3 . -177.6(2)
O2 C1 C2 C7 . -178.90(18)
O1 C1 C2 C7 . 1.9(3)
C7 C2 C3 C4 . 1.9(4)
C1 C2 C3 C4 . -178.6(2)
C2 C3 C4 C5 . -0.2(4)
C3 C4 C5 C6 . -1.0(4)
C3 C4 C5 C8 . 177.7(3)
C4 C5 C6 C7 . 0.6(4)
C8 C5 C6 C7 . -178.2(2)
C5 C6 C7 C2 . 1.1(3)
C3 C2 C7 C6 . -2.3(3)
C1 C2 C7 C6 . 178.19(19)
C6 C5 C8 O3A . 4.6(8)
C4 C5 C8 O3A . -174.1(7)
C6 C5 C8 O3 . 170.1(3)
C4 C5 C8 O3 . -8.7(5)
C11 N1 C9 N2 . -0.7(3)
Ni1 N1 C9 N2 . 178.17(14)
C10 N2 C9 N1 . 0.3(3)
C9 N2 C10 C11 . 0.3(3)
N2 C10 C11 N1 . -0.8(3)
C9 N1 C11 C10 . 0.9(3)
Ni1 N1 C11 C10 . -177.94(16)
